data_4333977
loop_
_publ_author_name
'Arunabha Thakur'
'Kiran Kumar Varma Chakrahari'
'Bijan Mondal'
'Sundargopal Ghosh'

_publ_section_title
;
 Novel Triple-Decker Sandwich Complex with a Six-Membered [B3Co2(\m4-Te)]
 Ring as the Middle Deck
;
_journal_name_full 'Inorganic Chemistry'
_journal_page_first 2262
_journal_page_last 2264
_journal_paper_doi 10.1021/ic3022358
_journal_volume 52
_journal_year 2013
_chemical_formula_sum 'C20 H32 B4 Mo2 Se'
_chemical_formula_weight 586.54
_chemical_name_systematic
;
 ?
;
_space_group_IT_number 86
_symmetry_cell_setting tetragonal
_symmetry_space_group_name_Hall '-P 4bc'
_symmetry_space_group_name_H-M 'P 42/n :2'
_atom_sites_solution_hydrogens geom
_atom_sites_solution_primary direct
_atom_sites_solution_secondary difmap
_audit_creation_method SHELXL-97
_cell_angle_alpha 90.00
_cell_angle_beta 90.00
_cell_angle_gamma 90.00
_cell_formula_units_Z 8
_cell_length_a 24.3557(3)
_cell_length_b 24.3557(3)
_cell_length_c 8.4086(2)
_cell_measurement_reflns_used 7505
_cell_measurement_temperature 298(2)
_cell_measurement_theta_max 23.26
_cell_measurement_theta_min 2.37
_cell_volume 4987.98(15)
_computing_cell_refinement APEXII,Bruker,2004
_computing_data_collection APEXII,Bruker,2004
_computing_data_reduction SAINT,Bruker,2004
_computing_molecular_graphics 'ORTEP-3 (Farrugia, 1997)'
_computing_publication_material 'SHELXL-97 (Sheldrick, 2008)'
_computing_structure_refinement 'SHELXL-97 (Sheldrick, 2008)'
_computing_structure_solution 'SHELXS-97 (Sheldrick, 2008)'
_diffrn_ambient_temperature 298(2)
_diffrn_measured_fraction_theta_full 0.999
_diffrn_measured_fraction_theta_max 0.959
_diffrn_measurement_device_type 'Bruker ApexII CCD area detector'
_diffrn_measurement_method 'phi and omega scans'
_diffrn_radiation_monochromator graphite
_diffrn_radiation_source 'fine-focus sealed tube'
_diffrn_radiation_type MoK\a
_diffrn_radiation_wavelength 0.71073
_diffrn_reflns_av_R_equivalents 0.0487
_diffrn_reflns_av_sigmaI/netI 0.0747
_diffrn_reflns_limit_h_max 23
_diffrn_reflns_limit_h_min -33
_diffrn_reflns_limit_k_max 25
_diffrn_reflns_limit_k_min -32
_diffrn_reflns_limit_l_max 10
_diffrn_reflns_limit_l_min -11
_diffrn_reflns_number 35650
_diffrn_reflns_theta_full 25.00
_diffrn_reflns_theta_max 29.82
_diffrn_reflns_theta_min 2.37
_exptl_absorpt_coefficient_mu 2.468
_exptl_absorpt_correction_T_max 0.7085
_exptl_absorpt_correction_T_min 0.5774
_exptl_absorpt_correction_type multi-scan
_exptl_absorpt_process_details 'SADABS (Bruker, 2004)'
_exptl_crystal_colour Brown
_exptl_crystal_density_diffrn 1.562
_exptl_crystal_description Rectangular
_exptl_crystal_F_000 2320
_exptl_crystal_size_max 0.25
_exptl_crystal_size_mid 0.20
_exptl_crystal_size_min 0.15
_refine_diff_density_max 1.025
_refine_diff_density_min -0.604
_refine_diff_density_rms 0.120
_refine_ls_extinction_method none
_refine_ls_goodness_of_fit_ref 1.018
_refine_ls_hydrogen_treatment mixed
_refine_ls_matrix_type full
_refine_ls_number_parameters 293
_refine_ls_number_reflns 6852
_refine_ls_number_restraints 7
_refine_ls_restrained_S_all 1.017
_refine_ls_R_factor_all 0.1601
_refine_ls_R_factor_gt 0.0675
_refine_ls_shift/su_max 0.125
_refine_ls_shift/su_mean 0.003
_refine_ls_structure_factor_coef Fsqd
_refine_ls_weighting_details 'calc w=1/[\s^2^(Fo^2^)+(0.0945P)^2^+13.7434P] where P=(Fo^2^+2Fc^2^)/3'
_refine_ls_weighting_scheme calc
_refine_ls_wR_factor_gt 0.1732
_refine_ls_wR_factor_ref 0.2170
_reflns_number_gt 3321
_reflns_number_total 6852
_reflns_threshold_expression >2sigma(I)
_cod_data_source_file ic3022358_si_002_1.cif
_cod_data_source_block ram
_cod_original_sg_symbol_Hall ' -P 4bc '
_cod_original_sg_symbol_H-M 'P 42/n'
_cod_database_code 4333977

loop_
_symmetry_equiv_pos_as_xyz
'x, y, z'
'-x+1/2, -y+1/2, z'
'-y, x+1/2, z+1/2'
'y+1/2, -x, z+1/2'
'-x, -y, -z'
'x-1/2, y-1/2, -z'
'y, -x-1/2, -z-1/2'
'-y-1/2, x, -z-1/2'

loop_
_atom_site_label
_atom_site_type_symbol
_atom_site_fract_x
_atom_site_fract_y
_atom_site_fract_z
_atom_site_U_iso_or_equiv
_atom_site_adp_type
_atom_site_occupancy
_atom_site_symmetry_multiplicity
_atom_site_calc_flag
_atom_site_refinement_flags
_atom_site_disorder_assembly
_atom_site_disorder_group
C1 C 0.1844(4) 0.3893(3) 0.0102(9) 0.074(3) Uani 1 1 d . A .
C2 C 0.2303(3) 0.3765(3) 0.1083(11) 0.068(2) Uani 1 1 d . A .
C3 C 0.2229(3) 0.4012(3) 0.2556(10) 0.065(2) Uani 1 1 d . A .
C4 C 0.1737(3) 0.4292(3) 0.2534(10) 0.067(2) Uani 1 1 d . A .
C5 C 0.1503(3) 0.4217(3) 0.1018(11) 0.071(2) Uani 1 1 d . A .
C6 C 0.1741(6) 0.3686(5) -0.1587(12) 0.132(5) Uani 1 1 d . . .
H6A H 0.1355 0.3626 -0.1737 0.198 Uiso 1 1 calc R . .
H6B H 0.1936 0.3348 -0.1748 0.198 Uiso 1 1 calc R . .
H6C H 0.1868 0.3955 -0.2337 0.198 Uiso 1 1 calc R . .
C7 C 0.2762(5) 0.3365(4) 0.0675(16) 0.125(5) Uani 1 1 d . . .
H7A H 0.3081 0.3449 0.1301 0.188 Uiso 1 1 calc R . .
H7B H 0.2851 0.3396 -0.0434 0.188 Uiso 1 1 calc R . .
H7C H 0.2644 0.2997 0.0900 0.188 Uiso 1 1 calc R . .
C8 C 0.2591(4) 0.3943(5) 0.4027(12) 0.108(4) Uani 1 1 d . . .
H8A H 0.2418 0.3695 0.4758 0.162 Uiso 1 1 calc R . .
H8B H 0.2641 0.4294 0.4531 0.162 Uiso 1 1 calc R . .
H8C H 0.2942 0.3799 0.3716 0.162 Uiso 1 1 calc R . .
C9 C 0.1479(5) 0.4589(5) 0.3915(14) 0.115(4) Uani 1 1 d . . .
H9A H 0.1316 0.4326 0.4625 0.172 Uiso 1 1 calc R . .
H9B H 0.1202 0.4834 0.3530 0.172 Uiso 1 1 calc R . .
H9C H 0.1756 0.4794 0.4471 0.172 Uiso 1 1 calc R . .
C10 C 0.0925(4) 0.4425(6) 0.0547(17) 0.138(5) Uani 1 1 d . . .
H10A H 0.0819 0.4263 -0.0447 0.208 Uiso 1 1 calc R . .
H10B H 0.0932 0.4817 0.0441 0.208 Uiso 1 1 calc R . .
H10C H 0.0666 0.4323 0.1355 0.208 Uiso 1 1 calc R . .
C11 C 0.3921(4) 0.5621(4) -0.120(2) 0.111(4) Uani 1 1 d . A .
C12 C 0.3932(4) 0.5813(4) 0.0261(14) 0.081(3) Uani 1 1 d . A .
C13 C 0.3593(4) 0.6251(3) 0.0406(11) 0.071(2) Uani 1 1 d . A .
C14 C 0.3364(4) 0.6360(4) -0.1020(14) 0.084(3) Uani 1 1 d . A .
C15 C 0.3553(6) 0.5965(8) -0.2121(11) 0.134(6) Uani 1 1 d . A .
C16 C 0.4229(8) 0.5178(7) -0.206(3) 0.211(5) Uani 1 1 d . . .
H16A H 0.4106 0.5160 -0.3141 0.317 Uiso 1 1 calc R . .
H16B H 0.4164 0.4831 -0.1546 0.317 Uiso 1 1 calc R . .
H16C H 0.4615 0.5259 -0.2035 0.317 Uiso 1 1 calc R . .
C17 C 0.4305(5) 0.5575(7) 0.151(2) 0.225(11) Uani 1 1 d . . .
H17A H 0.4532 0.5297 0.1034 0.338 Uiso 1 1 calc R . .
H17B H 0.4088 0.5415 0.2340 0.338 Uiso 1 1 calc R . .
H17C H 0.4533 0.5860 0.1938 0.338 Uiso 1 1 calc R . .
C18 C 0.3534(6) 0.6576(6) 0.1886(17) 0.167(7) Uani 1 1 d . . .
H18A H 0.3861 0.6790 0.2054 0.250 Uiso 1 1 calc R . .
H18B H 0.3481 0.6333 0.2771 0.250 Uiso 1 1 calc R . .
H18C H 0.3224 0.6817 0.1792 0.250 Uiso 1 1 calc R . .
C19 C 0.3009(7) 0.6858(7) -0.129(2) 0.211(5) Uani 1 1 d . . .
H19A H 0.3204 0.7182 -0.0968 0.317 Uiso 1 1 calc R . .
H19B H 0.2678 0.6825 -0.0679 0.317 Uiso 1 1 calc R . .
H19C H 0.2918 0.6884 -0.2400 0.317 Uiso 1 1 calc R . .
C20 C 0.3393(8) 0.6019(7) -0.381(3) 0.211(5) Uani 1 1 d . . .
H20A H 0.3181 0.5704 -0.4121 0.317 Uiso 1 1 calc R . .
H20B H 0.3717 0.6041 -0.4456 0.317 Uiso 1 1 calc R . .
H20C H 0.3178 0.6345 -0.3946 0.317 Uiso 1 1 calc R . .
Se1 Se 0.2211(13) 0.5195(12) -0.185(4) 0.091(7) Uani 0.19(3) 1 d P A 1
Se2 Se 0.2387(6) 0.5603(4) 0.226(3) 0.085(4) Uani 0.223(13) 1 d P A 1
Se3 Se 0.2178(10) 0.5714(5) 0.098(4) 0.103(12) Uani 0.190(17) 1 d P A 1
Se4 Se 0.2376(13) 0.5114(9) -0.220(3) 0.077(6) Uani 0.19(3) 1 d P A 1
Se5 Se 0.2049(8) 0.5665(12) 0.026(6) 0.102(11) Uani 0.093(12) 1 d P A 1
Se6 Se 0.246(3) 0.498(2) -0.235(2) 0.127(14) Uani 0.11(3) 1 d P A 1
B2 B 0.3199(5) 0.4688(5) 0.053(2) 0.105(5) Uani 1 1 d . A 2
H2 H 0.3546 0.4411 0.0763 0.127 Uiso 1 1 calc R A 2
B1 B 0.2898(7) 0.4673(5) -0.143(2) 0.123(6) Uani 1 1 d . A 2
B4 B 0.2388(15) 0.5614(13) 0.187(5) 0.071(10) Uani 1 1 d U A 2
B3 B 0.2951(7) 0.5141(8) 0.2175(18) 0.159(9) Uani 1 1 d . A 2
H3 H 0.3132 0.5144 0.3373 0.191 Uiso 1 1 calc R A 2
Mo1 Mo 0.23086(3) 0.47028(2) 0.06688(8) 0.0568(2) Uani 1 1 d . . .
Mo2 Mo 0.30368(3) 0.55178(2) -0.02721(9) 0.0569(2) Uani 1 1 d . . .

loop_
_atom_site_aniso_label
_atom_site_aniso_U_11
_atom_site_aniso_U_22
_atom_site_aniso_U_33
_atom_site_aniso_U_23
_atom_site_aniso_U_13
_atom_site_aniso_U_12
C1 0.114(7) 0.056(5) 0.052(4) -0.010(4) 0.011(5) -0.038(5)
C2 0.073(5) 0.037(4) 0.093(6) 0.005(4) 0.013(5) -0.001(3)
C3 0.058(5) 0.062(5) 0.075(5) 0.010(4) -0.003(4) -0.011(4)
C4 0.061(5) 0.068(5) 0.074(5) -0.017(4) 0.007(4) -0.008(4)
C5 0.060(5) 0.069(5) 0.083(6) 0.002(5) -0.022(4) -0.015(4)
C6 0.213(14) 0.117(9) 0.067(6) -0.023(6) -0.008(7) -0.093(9)
C7 0.126(9) 0.051(5) 0.199(13) 0.012(7) 0.076(9) 0.019(6)
C8 0.089(7) 0.133(9) 0.102(8) 0.031(7) -0.040(6) -0.025(6)
C9 0.108(8) 0.130(10) 0.107(8) -0.032(7) 0.028(7) -0.007(7)
C10 0.066(6) 0.157(12) 0.193(14) 0.055(10) -0.048(8) -0.016(7)
C11 0.071(6) 0.074(6) 0.187(14) -0.025(8) 0.064(8) -0.004(5)
C12 0.055(5) 0.077(6) 0.109(8) 0.011(6) -0.014(5) -0.011(4)
C13 0.078(6) 0.049(4) 0.085(6) -0.001(4) 0.000(5) -0.015(4)
C14 0.083(6) 0.053(5) 0.116(8) 0.038(5) -0.006(6) -0.015(4)
C15 0.144(11) 0.223(16) 0.037(5) 0.006(7) -0.005(6) -0.122(12)
C16 0.192(10) 0.165(9) 0.278(14) 0.001(10) 0.066(10) -0.074(8)
C17 0.088(9) 0.229(18) 0.36(3) 0.181(19) -0.117(13) -0.072(10)
C18 0.191(15) 0.156(12) 0.153(12) -0.079(11) 0.027(11) -0.089(12)
C19 0.192(10) 0.165(9) 0.278(14) 0.001(10) 0.066(10) -0.074(8)
C20 0.192(10) 0.165(9) 0.278(14) 0.001(10) 0.066(10) -0.074(8)
Se1 0.070(10) 0.093(8) 0.111(12) 0.053(9) -0.049(9) -0.026(7)
Se2 0.106(6) 0.050(3) 0.098(9) -0.038(5) 0.052(6) -0.026(3)
Se3 0.079(11) 0.059(5) 0.17(3) -0.040(10) 0.044(14) 0.003(5)
Se4 0.080(15) 0.064(9) 0.086(11) 0.002(6) -0.021(7) -0.029(9)
Se5 0.036(6) 0.073(12) 0.20(3) 0.073(15) -0.017(10) 0.004(6)
Se6 0.26(4) 0.094(19) 0.024(8) 0.006(7) -0.021(10) -0.12(2)
B2 0.057(6) 0.072(7) 0.188(15) 0.036(8) -0.002(7) -0.013(5)
B1 0.170(14) 0.059(7) 0.139(13) -0.016(8) 0.075(12) -0.072(8)
B4 0.071(10) 0.070(10) 0.071(10) -0.001(2) 0.000(2) 0.000(2)
B3 0.189(17) 0.191(17) 0.097(10) 0.028(11) -0.024(10) -0.166(16)
Mo1 0.0531(4) 0.0424(3) 0.0750(5) -0.0057(3) -0.0047(3) -0.0033(3)
Mo2 0.0535(4) 0.0429(3) 0.0743(5) -0.0062(3) -0.0049(3) -0.0065(3)

loop_
_atom_type_symbol
_atom_type_description
_atom_type_scat_dispersion_real
_atom_type_scat_dispersion_imag
_atom_type_scat_source
C C 0.0033 0.0016 'International Tables Vol C Tables 4.2.6.8 and 6.1.1.4'
H H 0.0000 0.0000 'International Tables Vol C Tables 4.2.6.8 and 6.1.1.4'
B B 0.0013 0.0007 'International Tables Vol C Tables 4.2.6.8 and 6.1.1.4'
Se Se -0.0929 2.2259 'International Tables Vol C Tables 4.2.6.8 and 6.1.1.4'
Mo Mo -1.6832 0.6857 'International Tables Vol C Tables 4.2.6.8 and 6.1.1.4'

loop_
_geom_angle_atom_site_label_1
_geom_angle_atom_site_label_2
_geom_angle_atom_site_label_3
_geom_angle
C5 C1 C2 105.9(7)
C5 C1 C6 127.5(10)
C2 C1 C6 126.5(10)
C5 C1 Mo1 72.1(4)
C2 C1 Mo1 71.6(4)
C6 C1 Mo1 123.4(6)
C3 C2 C1 108.6(7)
C3 C2 C7 125.0(9)
C1 C2 C7 125.9(9)
C3 C2 Mo1 73.0(4)
C1 C2 Mo1 72.6(4)
C7 C2 Mo1 126.5(6)
C4 C3 C2 108.4(7)
C4 C3 C8 124.5(8)
C2 C3 C8 126.8(8)
C4 C3 Mo1 72.8(5)
C2 C3 Mo1 72.1(4)
C8 C3 Mo1 125.7(6)
C3 C4 C5 107.4(7)
C3 C4 C9 126.1(8)
C5 C4 C9 126.3(8)
C3 C4 Mo1 72.7(4)
C5 C4 Mo1 71.8(5)
C9 C4 Mo1 124.4(7)
C1 C5 C4 109.6(8)
C1 C5 C10 126.2(9)
C4 C5 C10 123.9(10)
C1 C5 Mo1 73.2(5)
C4 C5 Mo1 72.8(4)
C10 C5 Mo1 125.0(7)
C1 C6 H6A 109.5
C1 C6 H6B 109.5
H6A C6 H6B 109.5
C1 C6 H6C 109.5
H6A C6 H6C 109.5
H6B C6 H6C 109.5
C2 C7 H7A 109.5
C2 C7 H7B 109.5
H7A C7 H7B 109.5
C2 C7 H7C 109.5
H7A C7 H7C 109.5
H7B C7 H7C 109.5
C3 C8 H8A 109.5
C3 C8 H8B 109.5
H8A C8 H8B 109.5
C3 C8 H8C 109.5
H8A C8 H8C 109.5
H8B C8 H8C 109.5
C4 C9 H9A 109.5
C4 C9 H9B 109.5
H9A C9 H9B 109.5
C4 C9 H9C 109.5
H9A C9 H9C 109.5
H9B C9 H9C 109.5
C5 C10 H10A 109.5
C5 C10 H10B 109.5
H10A C10 H10B 109.5
C5 C10 H10C 109.5
H10A C10 H10C 109.5
H10B C10 H10C 109.5
C12 C11 C15 107.8(9)
C12 C11 C16 134.1(16)
C15 C11 C16 117.8(17)
C12 C11 Mo2 75.0(6)
C15 C11 Mo2 70.5(5)
C16 C11 Mo2 123.6(8)
C11 C12 C13 110.7(9)
C11 C12 C17 121.6(14)
C13 C12 C17 127.6(14)
C11 C12 Mo2 72.1(6)
C13 C12 Mo2 72.1(5)
C17 C12 Mo2 125.3(7)
C14 C13 C12 109.1(9)
C14 C13 C18 126.9(11)
C12 C13 C18 123.8(11)
C14 C13 Mo2 72.0(5)
C12 C13 Mo2 74.2(5)
C18 C13 Mo2 124.3(7)
C13 C14 C15 108.2(9)
C13 C14 C19 122.1(13)
C15 C14 C19 129.5(14)
C13 C14 Mo2 73.9(5)
C15 C14 Mo2 71.5(5)
C19 C14 Mo2 124.2(8)
C14 C15 C11 104.1(8)
C14 C15 C20 118.9(18)
C11 C15 C20 136.7(19)
C14 C15 Mo2 72.5(5)
C11 C15 Mo2 72.5(6)
C20 C15 Mo2 123.6(9)
C11 C16 H16A 109.5
C11 C16 H16B 109.5
H16A C16 H16B 109.5
C11 C16 H16C 109.5
H16A C16 H16C 109.5
H16B C16 H16C 109.5
C12 C17 H17A 109.5
C12 C17 H17B 109.5
H17A C17 H17B 109.5
C12 C17 H17C 109.5
H17A C17 H17C 109.5
H17B C17 H17C 109.5
C13 C18 H18A 109.5
C13 C18 H18B 109.5
H18A C18 H18B 109.5
C13 C18 H18C 109.5
H18A C18 H18C 109.5
H18B C18 H18C 109.5
C14 C19 H19A 109.5
C14 C19 H19B 109.5
H19A C19 H19B 109.5
C14 C19 H19C 109.5
H19A C19 H19C 109.5
H19B C19 H19C 109.5
C15 C20 H20A 109.5
C15 C20 H20B 109.5
H20A C20 H20B 109.5
C15 C20 H20C 109.5
H20A C20 H20C 109.5
H20B C20 H20C 109.5
Se4 Se1 Se6 13(4)
Se4 Se1 Se5 142(5)
Se6 Se1 Se5 144(3)
Se4 Se1 Mo1 103(4)
Se6 Se1 Mo1 93(3)
Se5 Se1 Mo1 64.1(10)
Se4 Se1 Mo2 79(4)
Se6 Se1 Mo2 83(3)
Se5 Se1 Mo2 63.1(9)
Mo1 Se1 Mo2 67.8(5)
Se4 Se1 Se3 133(5)
Se6 Se1 Se3 134(3)
Se5 Se1 Se3 10.1(6)
Mo1 Se1 Se3 57.9(10)
Mo2 Se1 Se3 54.3(8)
Se3 Se2 Se5 8.3(11)
Se3 Se2 Mo1 72.6(7)
Se5 Se2 Mo1 64.5(11)
Se3 Se2 Mo2 64.0(8)
Se5 Se2 Mo2 63.3(9)
Mo1 Se2 Mo2 64.0(3)
Se5 Se3 Se2 157(3)
Se5 Se3 Mo2 89(3)
Se2 Se3 Mo2 88.8(16)
Se5 Se3 Mo1 78(3)
Se2 Se3 Mo1 79.7(13)
Mo2 Se3 Mo1 69.2(3)
Se5 Se3 Se1 33(3)
Se2 Se3 Se1 131.4(14)
Mo2 Se3 Se1 59.3(8)
Mo1 Se3 Se1 56.0(5)
Se1 Se4 Mo2 89(4)
Se1 Se4 Se5 31(4)
Mo2 Se4 Se5 58.3(8)
Se1 Se4 Mo1 66(3)
Mo2 Se4 Mo1 65.9(6)
Se5 Se4 Mo1 56.2(7)
Se3 Se5 Se2 15(2)
Se3 Se5 Se1 137(3)
Se2 Se5 Se1 128.1(13)
Se3 Se5 Mo1 86(2)
Se2 Se5 Mo1 71.7(7)
Se1 Se5 Mo1 63.8(11)
Se3 Se5 Mo2 75(2)
Se2 Se5 Mo2 74.0(9)
Se1 Se5 Mo2 66.0(12)
Mo1 Se5 Mo2 68.7(6)
Se3 Se5 Se4 131(3)
Se2 Se5 Se4 122.6(12)
Se1 Se5 Se4 7.3(8)
Mo1 Se5 Se4 62.4(11)
Mo2 Se5 Se4 58.7(10)
Se1 Se6 Mo2 76(2)
Se1 Se6 Mo1 66.9(16)
Mo2 Se6 Mo1 64.0(4)
B1 B2 B3 123.8(10)
B1 B2 Mo2 70.1(6)
B3 B2 Mo2 67.8(6)
B1 B2 Mo1 69.1(6)
B3 B2 Mo1 68.2(6)
Mo2 B2 Mo1 79.6(4)
B1 B2 H2 117.4
B3 B2 H2 118.8
Mo2 B2 H2 140.1
Mo1 B2 H2 140.4
B2 B1 Mo1 63.0(6)
B2 B1 Mo2 62.4(6)
Mo1 B1 Mo2 74.7(4)
B3 B4 Mo2 63.0(9)
B3 B4 Mo1 62.6(9)
Mo2 B4 Mo1 69.7(7)
B4 B3 B2 121.2(14)
B4 B3 Mo2 71.6(12)
B2 B3 Mo2 62.5(6)
B4 B3 Mo1 72.6(12)
B2 B3 Mo1 62.3(5)
Mo2 B3 Mo1 75.4(4)
B4 B3 H3 115.4
B2 B3 H3 123.4
Mo2 B3 H3 142.5
Mo1 B3 H3 142.0
B2 Mo1 B1 47.8(7)
B2 Mo1 B3 49.6(6)
B1 Mo1 B3 90.7(6)
B2 Mo1 C5 147.8(4)
B1 Mo1 C5 128.2(4)
B3 Mo1 C5 138.8(4)
B2 Mo1 C2 89.8(4)
B1 Mo1 C2 95.1(4)
B3 Mo1 C2 112.5(6)
C5 Mo1 C2 58.0(3)
B2 Mo1 C3 96.2(4)
B1 Mo1 C3 124.1(5)
B3 Mo1 C3 91.0(4)
C5 Mo1 C3 58.0(3)
C2 Mo1 C3 34.9(3)
B2 Mo1 C1 117.5(4)
B1 Mo1 C1 97.0(3)
B3 Mo1 C1 147.8(5)
C5 Mo1 C1 34.7(3)
C2 Mo1 C1 35.8(3)
C3 Mo1 C1 58.9(3)
B2 Mo1 C4 128.8(4)
B1 Mo1 C4 152.6(3)
B3 Mo1 C4 103.7(4)
C5 Mo1 C4 35.4(3)
C2 Mo1 C4 57.9(3)
C3 Mo1 C4 34.5(3)
C1 Mo1 C4 58.7(3)
B2 Mo1 Se1 93.4(9)
B1 Mo1 Se1 53.5(12)
B3 Mo1 Se1 108.6(6)
C5 Mo1 Se1 106.2(6)
C2 Mo1 Se1 127.9(9)
C3 Mo1 Se1 160.0(6)
C1 Mo1 Se1 101.0(6)
C4 Mo1 Se1 137.6(8)
B2 Mo1 B4 87.6(9)
B1 Mo1 B4 107.4(7)
B3 Mo1 B4 44.8(11)
C5 Mo1 B4 118.6(7)
C2 Mo1 B4 146.6(11)
C3 Mo1 B4 112.4(10)
C1 Mo1 B4 153.3(7)
C4 Mo1 B4 99.1(8)
Se1 Mo1 B4 85.5(13)
B2 Mo1 Se5 105.4(6)
B1 Mo1 Se5 94.9(10)
B3 Mo1 Se5 78.9(11)
C5 Mo1 Se5 106.8(5)
C2 Mo1 Se5 164.7(5)
C3 Mo1 Se5 140.1(10)
C1 Mo1 Se5 131.1(8)
C4 Mo1 Se5 110.6(8)
Se1 Mo1 Se5 52.1(15)
B4 Mo1 Se5 37.9(12)
B2 Mo1 Se3 98.6(6)
B1 Mo1 Se3 101.2(6)
B3 Mo1 Se3 64.3(10)
C5 Mo1 Se3 112.5(5)
C2 Mo1 Se3 163.4(6)
C3 Mo1 Se3 129.2(8)
C1 Mo1 Se3 142.8(7)
C4 Mo1 Se3 106.1(5)
Se1 Mo1 Se3 66.2(13)
B4 Mo1 Se3 21.9(9)
Se5 Mo1 Se3 16.1(8)
B2 Mo2 B3 49.8(7)
B2 Mo2 C15 124.0(7)
B3 Mo2 C15 150.0(5)
B2 Mo2 C14 149.1(4)
B3 Mo2 C14 130.2(5)
C15 Mo2 C14 36.1(5)
B2 Mo2 B1 47.6(7)
B3 Mo2 B1 90.5(6)
C15 Mo2 B1 102.7(5)
C14 Mo2 B1 137.4(5)
B2 Mo2 C11 92.1(4)
B3 Mo2 C11 116.0(7)
C15 Mo2 C11 36.9(5)
C14 Mo2 C11 58.9(4)
B1 Mo2 C11 95.2(5)
B2 Mo2 C13 122.4(4)
B3 Mo2 C13 98.2(4)
C15 Mo2 C13 58.4(3)
C14 Mo2 C13 34.1(3)
B1 Mo2 C13 151.7(5)
C11 Mo2 C13 56.7(4)
B2 Mo2 C12 93.3(4)
B3 Mo2 C12 92.1(4)
C15 Mo2 C12 57.9(4)
C14 Mo2 C12 56.8(3)
B1 Mo2 C12 119.5(5)
C11 Mo2 C12 32.9(4)
C13 Mo2 C12 33.8(3)
B2 Mo2 Se3 102.0(7)
B3 Mo2 Se3 66.3(11)
C15 Mo2 Se3 133.6(9)
C14 Mo2 Se3 104.3(5)
B1 Mo2 Se3 103.7(5)
C11 Mo2 Se3 160.9(4)
C13 Mo2 Se3 104.4(5)
C12 Mo2 Se3 132.0(8)
B2 Mo2 B4 88.6(10)
B3 Mo2 B4 45.4(12)
C15 Mo2 B4 145.8(9)
C14 Mo2 B4 110.3(8)
B1 Mo2 B4 107.9(7)
C11 Mo2 B4 148.8(10)
C13 Mo2 B4 97.2(8)
C12 Mo2 B4 116.0(10)
Se3 Mo2 B4 22.6(9)
B2 Mo2 Se5 104.8(5)
B3 Mo2 Se5 78.6(10)
C15 Mo2 Se5 126.3(8)
C14 Mo2 Se5 105.0(6)
B1 Mo2 Se5 93.7(11)
C11 Mo2 Se5 162.7(6)
C13 Mo2 Se5 114.4(10)
C12 Mo2 Se5 145.8(12)
Se3 Mo2 Se5 16.3(8)
B4 Mo2 Se5 38.0(12)
B2 Mo2 Se4 87.2(6)
B3 Mo2 Se4 111.8(6)
C15 Mo2 Se4 95.9(6)
C14 Mo2 Se4 113.7(5)
B1 Mo2 Se4 43.6(9)
C11 Mo2 Se4 115.3(8)
C13 Mo2 Se4 147.7(5)
C12 Mo2 Se4 148.2(8)
Se3 Mo2 Se4 78.5(11)
B4 Mo2 Se4 95.8(12)
Se5 Mo2 Se4 63.0(14)

loop_
_geom_bond_atom_site_label_1
_geom_bond_atom_site_label_2
_geom_bond_distance
C1 C5 1.379(13)
C1 C2 1.424(13)
C1 C6 1.528(12)
C1 Mo1 2.322(7)
C2 C3 1.388(12)
C2 C7 1.523(12)
C2 Mo1 2.309(7)
C3 C4 1.378(11)
C3 C8 1.529(12)
C3 Mo1 2.321(8)
C4 C5 1.408(11)
C4 C9 1.505(12)
C4 Mo1 2.323(8)
C5 C10 1.548(13)
C5 Mo1 2.309(8)
C6 H6A 0.9600
C6 H6B 0.9600
C6 H6C 0.9600
C7 H7A 0.9600
C7 H7B 0.9600
C7 H7C 0.9600
C8 H8A 0.9600
C8 H8B 0.9600
C8 H8C 0.9600
C9 H9A 0.9600
C9 H9B 0.9600
C9 H9C 0.9600
C10 H10A 0.9600
C10 H10B 0.9600
C10 H10C 0.9600
C11 C12 1.314(17)
C11 C15 1.451(18)
C11 C16 1.50(2)
C11 Mo2 2.303(9)
C12 C13 1.352(13)
C12 C17 1.503(15)
C12 Mo2 2.339(8)
C13 C14 1.350(13)
C13 C18 1.483(14)
C13 Mo2 2.313(8)
C14 C15 1.413(18)
C14 C19 1.51(2)
C14 Mo2 2.289(8)
C15 C20 1.48(2)
C15 Mo2 2.276(9)
C16 H16A 0.9600
C16 H16B 0.9600
C16 H16C 0.9600
C17 H17A 0.9600
C17 H17B 0.9600
C17 H17C 0.9600
C18 H18A 0.9600
C18 H18B 0.9600
C18 H18C 0.9600
C19 H19A 0.9600
C19 H19B 0.9600
C19 H19C 0.9600
C20 H20A 0.9600
C20 H20B 0.9600
C20 H20C 0.9600
Se1 Se4 0.53(3)
Se1 Se6 0.90(9)
Se1 Se5 2.15(7)
Se1 Mo1 2.44(2)
Se1 Mo2 2.534(18)
Se1 Se3 2.70(5)
Se2 Se3 1.22(4)
Se2 Se5 1.88(5)
Se2 Mo1 2.576(11)
Se2 Mo2 2.661(15)
Se3 Se5 0.69(3)
Se3 Mo2 2.392(12)
Se3 Mo1 2.498(12)
Se4 Mo2 2.48(2)
Se4 Se5 2.59(6)
Se4 Mo1 2.61(2)
Se5 Mo1 2.45(2)
Se5 Mo2 2.47(2)
Se6 Mo2 2.59(2)
Se6 Mo1 2.65(2)
B2 B1 1.81(3)
B2 B3 1.87(2)
B2 Mo2 2.168(12)
B2 Mo1 2.171(11)
B2 H2 1.1000
B1 Mo1 2.276(13)
B1 Mo2 2.300(11)
B4 B3 1.81(4)
B4 Mo2 2.41(3)
B4 Mo1 2.45(3)
B3 Mo2 2.263(14)
B3 Mo1 2.277(12)
B3 H3 1.1000

loop_
_geom_torsion_atom_site_label_1
_geom_torsion_atom_site_label_2
_geom_torsion_atom_site_label_3
_geom_torsion_atom_site_label_4
_geom_torsion
C5 C1 C2 C3 0.1(9)
C6 C1 C2 C3 -177.0(8)
Mo1 C1 C2 C3 64.6(5)
C5 C1 C2 C7 172.6(8)
C6 C1 C2 C7 -4.5(13)
Mo1 C1 C2 C7 -122.9(8)
C5 C1 C2 Mo1 -64.5(5)
C6 C1 C2 Mo1 118.4(8)
C1 C2 C3 C4 -0.1(9)
C7 C2 C3 C4 -172.7(8)
Mo1 C2 C3 C4 64.2(6)
C1 C2 C3 C8 174.0(8)
C7 C2 C3 C8 1.5(13)
Mo1 C2 C3 C8 -121.6(8)
C1 C2 C3 Mo1 -64.3(5)
C7 C2 C3 Mo1 123.1(8)
C2 C3 C4 C5 0.0(9)
C8 C3 C4 C5 -174.3(8)
Mo1 C3 C4 C5 63.8(6)
C2 C3 C4 C9 175.9(9)
C8 C3 C4 C9 1.6(14)
Mo1 C3 C4 C9 -120.3(9)
C2 C3 C4 Mo1 -63.8(5)
C8 C3 C4 Mo1 121.9(8)
C2 C1 C5 C4 -0.1(9)
C6 C1 C5 C4 177.0(8)
Mo1 C1 C5 C4 -64.2(6)
C2 C1 C5 C10 -174.5(9)
C6 C1 C5 C10 2.6(14)
Mo1 C1 C5 C10 121.4(9)
C2 C1 C5 Mo1 64.1(5)
C6 C1 C5 Mo1 -118.8(8)
C3 C4 C5 C1 0.1(9)
C9 C4 C5 C1 -175.8(9)
Mo1 C4 C5 C1 64.5(6)
C3 C4 C5 C10 174.6(8)
C9 C4 C5 C10 -1.3(15)
Mo1 C4 C5 C10 -121.0(9)
C3 C4 C5 Mo1 -64.4(6)
C9 C4 C5 Mo1 119.7(9)
C15 C11 C12 C13 1.3(11)
C16 C11 C12 C13 175.4(12)
Mo2 C11 C12 C13 -62.1(7)
C15 C11 C12 C17 -175.7(9)
C16 C11 C12 C17 -1.6(19)
Mo2 C11 C12 C17 120.9(9)
C15 C11 C12 Mo2 63.4(7)
C16 C11 C12 Mo2 -122.6(14)
C11 C12 C13 C14 -1.9(11)
C17 C12 C13 C14 174.9(10)
Mo2 C12 C13 C14 -64.0(6)
C11 C12 C13 C18 -177.0(9)
C17 C12 C13 C18 -0.2(16)
Mo2 C12 C13 C18 120.9(9)
C11 C12 C13 Mo2 62.1(7)
C17 C12 C13 Mo2 -121.2(11)
C12 C13 C14 C15 1.7(10)
C18 C13 C14 C15 176.6(10)
Mo2 C13 C14 C15 -63.7(6)
C12 C13 C14 C19 -173.9(10)
C18 C13 C14 C19 1.0(16)
Mo2 C13 C14 C19 120.7(10)
C12 C13 C14 Mo2 65.4(6)
C18 C13 C14 Mo2 -119.7(10)
C13 C14 C15 C11 -0.9(10)
C19 C14 C15 C11 174.3(11)
Mo2 C14 C15 C11 -66.2(7)
C13 C14 C15 C20 -175.5(10)
C19 C14 C15 C20 -0.3(17)
Mo2 C14 C15 C20 119.2(11)
C13 C14 C15 Mo2 65.3(6)
C19 C14 C15 Mo2 -119.5(11)
C12 C11 C15 C14 -0.3(11)
C16 C11 C15 C14 -175.4(10)
Mo2 C11 C15 C14 66.1(6)
C12 C11 C15 C20 172.9(13)
C16 C11 C15 C20 -2.3(19)
Mo2 C11 C15 C20 -120.8(15)
C12 C11 C15 Mo2 -66.4(7)
C16 C11 C15 Mo2 118.4(10)
Mo1 Se2 Se3 Se5 14(9)
Mo2 Se2 Se3 Se5 83(9)
Se5 Se2 Se3 Mo2 -83(9)
Mo1 Se2 Se3 Mo2 -69.0(2)
Se5 Se2 Se3 Mo1 -14(9)
Mo2 Se2 Se3 Mo1 69.0(2)
Se5 Se2 Se3 Se1 -38(8)
Mo1 Se2 Se3 Se1 -23.4(11)
Mo2 Se2 Se3 Se1 45.7(11)
Se4 Se1 Se3 Se5 157(7)
Se6 Se1 Se3 Se5 175(6)
Mo1 Se1 Se3 Se5 -126(4)
Mo2 Se1 Se3 Se5 150(5)
Se4 Se1 Se3 Se2 -49(5)
Se6 Se1 Se3 Se2 -31(4)
Se5 Se1 Se3 Se2 154(5)
Mo1 Se1 Se3 Se2 28.1(14)
Mo2 Se1 Se3 Se2 -56.3(15)
Se4 Se1 Se3 Mo2 7(5)
Se6 Se1 Se3 Mo2 26(4)
Se5 Se1 Se3 Mo2 -150(5)
Mo1 Se1 Se3 Mo2 84.4(8)
Se4 Se1 Se3 Mo1 -77(5)
Se6 Se1 Se3 Mo1 -59(4)
Se5 Se1 Se3 Mo1 126(4)
Mo2 Se1 Se3 Mo1 -84.4(8)
Se6 Se1 Se4 Mo2 -110(19)
Se5 Se1 Se4 Mo2 0(5)
Mo1 Se1 Se4 Mo2 -63.9(16)
Se3 Se1 Se4 Mo2 -6(4)
Se6 Se1 Se4 Se5 -110(19)
Mo1 Se1 Se4 Se5 -64(5)
Mo2 Se1 Se4 Se5 0(5)
Se3 Se1 Se4 Se5 -6.3(19)
Se6 Se1 Se4 Mo1 -46(20)
Se5 Se1 Se4 Mo1 64(5)
Mo2 Se1 Se4 Mo1 63.9(16)
Se3 Se1 Se4 Mo1 58(3)
Mo2 Se3 Se5 Se2 83(9)
Mo1 Se3 Se5 Se2 14(9)
Se1 Se3 Se5 Se2 58(10)
Se2 Se3 Se5 Se1 -58(10)
Mo2 Se3 Se5 Se1 26(4)
Mo1 Se3 Se5 Se1 -43(3)
Se2 Se3 Se5 Mo1 -14(9)
Mo2 Se3 Se5 Mo1 69.0(5)
Se1 Se3 Se5 Mo1 43(3)
Se2 Se3 Se5 Mo2 -83(9)
Mo1 Se3 Se5 Mo2 -69.0(5)
Se1 Se3 Se5 Mo2 -26(4)
Se2 Se3 Se5 Se4 -62(10)
Mo2 Se3 Se5 Se4 21(3)
Mo1 Se3 Se5 Se4 -48(3)
Se1 Se3 Se5 Se4 -4.4(14)
Mo1 Se2 Se5 Se3 -165(10)
Mo2 Se2 Se5 Se3 -93(9)
Se3 Se2 Se5 Se1 133(10)
Mo1 Se2 Se5 Se1 -31.9(13)
Mo2 Se2 Se5 Se1 40.5(13)
Se3 Se2 Se5 Mo1 165(10)
Mo2 Se2 Se5 Mo1 72.3(7)
Se3 Se2 Se5 Mo2 93(9)
Mo1 Se2 Se5 Mo2 -72.3(7)
Se3 Se2 Se5 Se4 127(9)
Mo1 Se2 Se5 Se4 -37.8(11)
Mo2 Se2 Se5 Se4 34.5(9)
Se4 Se1 Se5 Se3 -27(8)
Se6 Se1 Se5 Se3 -6(8)
Mo1 Se1 Se5 Se3 50(4)
Mo2 Se1 Se5 Se3 -27(4)
Se4 Se1 Se5 Se2 -43(7)
Se6 Se1 Se5 Se2 -21(6)
Mo1 Se1 Se5 Se2 34.0(13)
Mo2 Se1 Se5 Se2 -43.0(13)
Se3 Se1 Se5 Se2 -16(3)
Se4 Se1 Se5 Mo1 -77(6)
Se6 Se1 Se5 Mo1 -55(5)
Mo2 Se1 Se5 Mo1 -77.0(5)
Se3 Se1 Se5 Mo1 -50(4)
Se4 Se1 Se5 Mo2 0(6)
Se6 Se1 Se5 Mo2 22(5)
Mo1 Se1 Se5 Mo2 77.0(5)
Se3 Se1 Se5 Mo2 27(4)
Se6 Se1 Se5 Se4 22(6)
Mo1 Se1 Se5 Se4 77(6)
Mo2 Se1 Se5 Se4 0(6)
Se3 Se1 Se5 Se4 27(8)
Se1 Se4 Se5 Se3 156(7)
Mo2 Se4 Se5 Se3 -24(4)
Mo1 Se4 Se5 Se3 56(4)
Se1 Se4 Se5 Se2 140(6)
Mo2 Se4 Se5 Se2 -39.6(11)
Mo1 Se4 Se5 Se2 41.0(11)
Mo2 Se4 Se5 Se1 -180(100)
Mo1 Se4 Se5 Se1 -99(6)
Se1 Se4 Se5 Mo1 99(6)
Mo2 Se4 Se5 Mo1 -80.6(6)
Se1 Se4 Se5 Mo2 180(100)
Mo1 Se4 Se5 Mo2 80.6(6)
Se4 Se1 Se6 Mo2 68(19)
Se5 Se1 Se6 Mo2 -19(4)
Mo1 Se1 Se6 Mo2 -67.2(7)
Se3 Se1 Se6 Mo2 -21(3)
Se4 Se1 Se6 Mo1 135(19)
Se5 Se1 Se6 Mo1 48(4)
Mo2 Se1 Se6 Mo1 67.2(7)
Se3 Se1 Se6 Mo1 46(3)
B3 B2 B1 Mo1 -42.8(7)
Mo2 B2 B1 Mo1 -86.1(4)
B3 B2 B1 Mo2 43.3(7)
Mo1 B2 B1 Mo2 86.1(4)
Mo2 B4 B3 B2 -39.5(10)
Mo1 B4 B3 B2 40.5(10)
Mo1 B4 B3 Mo2 80.0(6)
Mo2 B4 B3 Mo1 -80.0(6)
B1 B2 B3 B4 -1.2(16)
Mo2 B2 B3 B4 42.9(13)
Mo1 B2 B3 B4 -44.4(13)
B1 B2 B3 Mo2 -44.2(7)
Mo1 B2 B3 Mo2 -87.3(4)
B1 B2 B3 Mo1 43.2(7)
Mo2 B2 B3 Mo1 87.3(4)
B3 B2 Mo1 B1 142.5(8)
Mo2 B2 Mo1 B1 72.5(5)
B1 B2 Mo1 B3 -142.5(8)
Mo2 B2 Mo1 B3 -70.1(6)
B1 B2 Mo1 C5 97.3(9)
B3 B2 Mo1 C5 -120.1(9)
Mo2 B2 Mo1 C5 169.8(5)
B1 B2 Mo1 C2 97.1(6)
B3 B2 Mo1 C2 -120.4(6)
Mo2 B2 Mo1 C2 169.6(4)
B1 B2 Mo1 C3 131.5(5)
B3 B2 Mo1 C3 -86.0(6)
Mo2 B2 Mo1 C3 -156.1(4)
B1 B2 Mo1 C1 73.4(6)
B3 B2 Mo1 C1 -144.1(6)
Mo2 B2 Mo1 C1 145.9(3)
B1 B2 Mo1 C4 144.0(5)
B3 B2 Mo1 C4 -73.5(7)
Mo2 B2 Mo1 C4 -143.5(3)
B1 B2 Mo1 Se1 -30.9(10)
B3 B2 Mo1 Se1 111.6(11)
Mo2 B2 Mo1 Se1 41.6(10)
B1 B2 Mo1 B4 -116.3(11)
B3 B2 Mo1 B4 26.3(11)
Mo2 B2 Mo1 B4 -43.8(11)
B1 B2 Mo1 Se5 -82.5(13)
B3 B2 Mo1 Se5 60.1(14)
Mo2 B2 Mo1 Se5 -10.0(13)
B1 B2 Mo1 Se3 -97.3(11)
B3 B2 Mo1 Se3 45.2(11)
Mo2 B2 Mo1 Se3 -24.8(10)
Mo2 B1 Mo1 B2 -66.4(5)
B2 B1 Mo1 B3 27.6(7)
Mo2 B1 Mo1 B3 -38.8(7)
B2 B1 Mo1 C5 -137.7(6)
Mo2 B1 Mo1 C5 155.9(3)
B2 B1 Mo1 C2 -85.1(5)
Mo2 B1 Mo1 C2 -151.5(5)
B2 B1 Mo1 C3 -64.1(6)
Mo2 B1 Mo1 C3 -130.5(3)
B2 B1 Mo1 C1 -121.1(5)
Mo2 B1 Mo1 C1 172.5(5)
B2 B1 Mo1 C4 -95.1(12)
Mo2 B1 Mo1 C4 -161.5(8)
B2 B1 Mo1 Se1 140.4(9)
Mo2 B1 Mo1 Se1 74.0(8)
B2 B1 Mo1 B4 69.9(13)
Mo2 B1 Mo1 B4 3.5(13)
B2 B1 Mo1 Se5 106.5(11)
Mo2 B1 Mo1 Se5 40.0(10)
B2 B1 Mo1 Se3 91.5(11)
Mo2 B1 Mo1 Se3 25.1(11)
B4 B3 Mo1 B2 141.2(13)
Mo2 B3 Mo1 B2 66.2(5)
B4 B3 Mo1 B1 114.4(13)
B2 B3 Mo1 B1 -26.8(7)
Mo2 B3 Mo1 B1 39.4(6)
B4 B3 Mo1 C5 -83.2(13)
B2 B3 Mo1 C5 135.6(7)
Mo2 B3 Mo1 C5 -158.2(4)
B4 B3 Mo1 C2 -149.8(12)
B2 B3 Mo1 C2 69.1(6)
Mo2 B3 Mo1 C2 135.3(4)
B4 B3 Mo1 C3 -121.5(12)
B2 B3 Mo1 C3 97.3(6)
Mo2 B3 Mo1 C3 163.5(5)
B4 B3 Mo1 C1 -141.2(13)
B2 B3 Mo1 C1 77.6(10)
Mo2 B3 Mo1 C1 143.8(6)
B4 B3 Mo1 C4 -89.1(12)
B2 B3 Mo1 C4 129.7(5)
Mo2 B3 Mo1 C4 -164.1(4)
B4 B3 Mo1 Se1 62.9(17)
B2 B3 Mo1 Se1 -78.2(13)
Mo2 B3 Mo1 Se1 -12.0(13)
B2 B3 Mo1 B4 -141.2(13)
Mo2 B3 Mo1 B4 -74.9(12)
B4 B3 Mo1 Se5 19.6(15)
B2 B3 Mo1 Se5 -121.6(11)
Mo2 B3 Mo1 Se5 -55.4(10)
B4 B3 Mo1 Se3 12.3(11)
B2 B3 Mo1 Se3 -128.9(8)
Mo2 B3 Mo1 Se3 -62.6(7)
C1 C5 Mo1 B2 -39.3(11)
C4 C5 Mo1 B2 78.1(11)
C10 C5 Mo1 B2 -162.1(12)
C1 C5 Mo1 B1 30.0(9)
C4 C5 Mo1 B1 147.4(8)
C10 C5 Mo1 B1 -92.8(12)
C1 C5 Mo1 B3 -127.3(10)
C4 C5 Mo1 B3 -9.9(11)
C10 C5 Mo1 B3 109.8(13)
C1 C5 Mo1 C2 -39.0(5)
C4 C5 Mo1 C2 78.4(5)
C10 C5 Mo1 C2 -161.8(11)
C1 C5 Mo1 C3 -80.4(6)
C4 C5 Mo1 C3 37.0(5)
C10 C5 Mo1 C3 156.8(11)
C4 C5 Mo1 C1 117.4(7)
C10 C5 Mo1 C1 -122.9(11)
C1 C5 Mo1 C4 -117.4(7)
C10 C5 Mo1 C4 119.7(12)
C1 C5 Mo1 Se1 86.0(12)
C4 C5 Mo1 Se1 -156.6(12)
C10 C5 Mo1 Se1 -36.9(15)
C1 C5 Mo1 B4 179.8(13)
C4 C5 Mo1 B4 -62.8(13)
C10 C5 Mo1 B4 56.9(16)
C1 C5 Mo1 Se5 140.5(13)
C4 C5 Mo1 Se5 -102.1(13)
C10 C5 Mo1 Se5 17.6(16)
C1 C5 Mo1 Se3 156.4(11)
C4 C5 Mo1 Se3 -86.2(11)
C10 C5 Mo1 Se3 33.6(14)
C3 C2 Mo1 B2 101.1(6)
C1 C2 Mo1 B2 -142.5(7)
C7 C2 Mo1 B2 -20.3(11)
C3 C2 Mo1 B1 148.7(7)
C1 C2 Mo1 B1 -94.9(7)
C7 C2 Mo1 B1 27.3(11)
C3 C2 Mo1 B3 55.8(7)
C1 C2 Mo1 B3 172.2(7)
C7 C2 Mo1 B3 -65.6(11)
C3 C2 Mo1 C5 -78.8(5)
C1 C2 Mo1 C5 37.7(5)
C7 C2 Mo1 C5 159.9(11)
C1 C2 Mo1 C3 116.5(7)
C7 C2 Mo1 C3 -121.4(12)
C3 C2 Mo1 C1 -116.5(7)
C7 C2 Mo1 C1 122.2(12)
C3 C2 Mo1 C4 -36.7(4)
C1 C2 Mo1 C4 79.7(5)
C7 C2 Mo1 C4 -158.1(11)
C3 C2 Mo1 Se1 -164.7(11)
C1 C2 Mo1 Se1 -48.3(12)
C7 C2 Mo1 Se1 73.9(15)
C3 C2 Mo1 B4 15.7(16)
C1 C2 Mo1 B4 132.2(15)
C7 C2 Mo1 B4 -105.7(17)
C3 C2 Mo1 Se5 -81(5)
C1 C2 Mo1 Se5 36(5)
C7 C2 Mo1 Se5 158(5)
C3 C2 Mo1 Se3 -20(3)
C1 C2 Mo1 Se3 97(3)
C7 C2 Mo1 Se3 -141(3)
C4 C3 Mo1 B2 162.6(6)
C2 C3 Mo1 B2 -80.8(6)
C8 C3 Mo1 B2 42.1(9)
C4 C3 Mo1 B1 -155.2(7)
C2 C3 Mo1 B1 -38.7(8)
C8 C3 Mo1 B1 84.2(10)
C4 C3 Mo1 B3 113.2(7)
C2 C3 Mo1 B3 -130.2(7)
C8 C3 Mo1 B3 -7.3(10)
C4 C3 Mo1 C5 -38.0(5)
C2 C3 Mo1 C5 78.6(5)
C8 C3 Mo1 C5 -158.5(9)
C4 C3 Mo1 C2 -116.6(7)
C8 C3 Mo1 C2 122.9(10)
C4 C3 Mo1 C1 -78.9(5)
C2 C3 Mo1 C1 37.7(5)
C8 C3 Mo1 C1 160.6(10)
C2 C3 Mo1 C4 116.6(7)
C8 C3 Mo1 C4 -120.5(10)
C4 C3 Mo1 Se1 -79(3)
C2 C3 Mo1 Se1 37(3)
C8 C3 Mo1 Se1 160(3)
C4 C3 Mo1 B4 72.7(10)
C2 C3 Mo1 B4 -170.7(10)
C8 C3 Mo1 B4 -47.8(13)
C4 C3 Mo1 Se5 39.5(13)
C2 C3 Mo1 Se5 156.1(13)
C8 C3 Mo1 Se5 -81.0(15)
C4 C3 Mo1 Se3 56.3(10)
C2 C3 Mo1 Se3 172.8(10)
C8 C3 Mo1 Se3 -64.3(13)
C5 C1 Mo1 B2 157.6(6)
C2 C1 Mo1 B2 43.4(7)
C6 C1 Mo1 B2 -78.7(11)
C5 C1 Mo1 B1 -156.7(8)
C2 C1 Mo1 B1 89.1(8)
C6 C1 Mo1 B1 -33.0(12)
C5 C1 Mo1 B3 100.7(12)
C2 C1 Mo1 B3 -13.6(12)
C6 C1 Mo1 B3 -135.7(13)
C2 C1 Mo1 C5 -114.3(7)
C6 C1 Mo1 C5 123.6(13)
C5 C1 Mo1 C2 114.3(7)
C6 C1 Mo1 C2 -122.1(12)
C5 C1 Mo1 C3 77.6(5)
C2 C1 Mo1 C3 -36.7(5)
C6 C1 Mo1 C3 -158.8(11)
C5 C1 Mo1 C4 37.0(5)
C2 C1 Mo1 C4 -77.3(5)
C6 C1 Mo1 C4 160.6(11)
C5 C1 Mo1 Se1 -102.6(12)
C2 C1 Mo1 Se1 143.1(12)
C6 C1 Mo1 Se1 21.0(15)
C5 C1 Mo1 B4 0(3)
C2 C1 Mo1 B4 -115(2)
C6 C1 Mo1 B4 123(3)
C5 C1 Mo1 Se5 -53.9(15)
C2 C1 Mo1 Se5 -168.2(14)
C6 C1 Mo1 Se5 69.7(17)
C5 C1 Mo1 Se3 -37.7(15)
C2 C1 Mo1 Se3 -151.9(14)
C6 C1 Mo1 Se3 86.0(17)
C3 C4 Mo1 B2 -22.4(7)
C5 C4 Mo1 B2 -138.0(7)
C9 C4 Mo1 B2 100.0(9)
C3 C4 Mo1 B1 48.9(14)
C5 C4 Mo1 B1 -66.8(14)
C9 C4 Mo1 B1 171.3(14)
C3 C4 Mo1 B3 -71.1(8)
C5 C4 Mo1 B3 173.3(8)
C9 C4 Mo1 B3 51.3(10)
C3 C4 Mo1 C5 115.7(7)
C9 C4 Mo1 C5 -122.0(10)
C3 C4 Mo1 C2 37.1(5)
C5 C4 Mo1 C2 -78.5(5)
C9 C4 Mo1 C2 159.5(9)
C5 C4 Mo1 C3 -115.7(7)
C9 C4 Mo1 C3 122.4(10)
C3 C4 Mo1 C1 79.5(5)
C5 C4 Mo1 C1 -36.2(5)
C9 C4 Mo1 C1 -158.2(9)
C3 C4 Mo1 Se1 150.1(14)
C5 C4 Mo1 Se1 34.4(15)
C9 C4 Mo1 Se1 -87.6(16)
C3 C4 Mo1 B4 -116.6(12)
C5 C4 Mo1 B4 127.7(12)
C9 C4 Mo1 B4 5.8(14)
C3 C4 Mo1 Se5 -154.1(12)
C5 C4 Mo1 Se5 90.2(12)
C9 C4 Mo1 Se5 -31.8(14)
C3 C4 Mo1 Se3 -137.9(11)
C5 C4 Mo1 Se3 106.5(11)
C9 C4 Mo1 Se3 -15.5(13)
Se4 Se1 Mo1 B2 35(5)
Se6 Se1 Mo1 B2 44(3)
Se5 Se1 Mo1 B2 -106.9(9)
Mo2 Se1 Mo1 B2 -37.1(8)
Se3 Se1 Mo1 B2 -97.9(8)
Se4 Se1 Mo1 B1 7(4)
Se6 Se1 Mo1 B1 16(2)
Se5 Se1 Mo1 B1 -135.2(10)
Mo2 Se1 Mo1 B1 -65.4(6)
Se3 Se1 Mo1 B1 -126.2(9)
Se4 Se1 Mo1 B3 83(5)
Se6 Se1 Mo1 B3 93(3)
Se5 Se1 Mo1 B3 -58.7(12)
Mo2 Se1 Mo1 B3 11.2(12)
Se3 Se1 Mo1 B3 -49.6(11)
Se4 Se1 Mo1 C5 -119(4)
Se6 Se1 Mo1 C5 -110(3)
Se5 Se1 Mo1 C5 98.9(8)
Mo2 Se1 Mo1 C5 168.7(5)
Se3 Se1 Mo1 C5 108.0(6)
Se4 Se1 Mo1 C2 -58(5)
Se6 Se1 Mo1 C2 -48(3)
Se5 Se1 Mo1 C2 160.6(8)
Mo2 Se1 Mo1 C2 -129.6(4)
Se3 Se1 Mo1 C2 169.7(7)
Se4 Se1 Mo1 C3 -84(4)
Se6 Se1 Mo1 C3 -74(4)
Se5 Se1 Mo1 C3 135(3)
Mo2 Se1 Mo1 C3 -156(2)
Se3 Se1 Mo1 C3 144(3)
Se4 Se1 Mo1 C1 -84(5)
Se6 Se1 Mo1 C1 -74(3)
Se5 Se1 Mo1 C1 134.2(8)
Mo2 Se1 Mo1 C1 -156.0(6)
Se3 Se1 Mo1 C1 143.3(6)
Se4 Se1 Mo1 C4 -139(4)
Se6 Se1 Mo1 C4 -130(3)
Se5 Se1 Mo1 C4 79.0(11)
Mo2 Se1 Mo1 C4 148.8(5)
Se3 Se1 Mo1 C4 88.0(10)
Se4 Se1 Mo1 B4 122(5)
Se6 Se1 Mo1 B4 132(3)
Se5 Se1 Mo1 B4 -19.6(11)
Mo2 Se1 Mo1 B4 50.2(10)
Se3 Se1 Mo1 B4 -10.6(8)
Se4 Se1 Mo1 Se5 142(5)
Se6 Se1 Mo1 Se5 151(3)
Mo2 Se1 Mo1 Se5 69.9(8)
Se3 Se1 Mo1 Se5 9.1(7)
Se4 Se1 Mo1 Se3 133(5)
Se6 Se1 Mo1 Se3 142(3)
Se5 Se1 Mo1 Se3 -9.1(7)
Mo2 Se1 Mo1 Se3 60.8(7)
B3 B4 Mo1 B2 -28.5(10)
Mo2 B4 Mo1 B2 40.7(8)
B3 B4 Mo1 B1 -72.7(13)
Mo2 B4 Mo1 B1 -3.4(13)
Mo2 B4 Mo1 B3 69.3(9)
B3 B4 Mo1 C5 131.8(7)
Mo2 B4 Mo1 C5 -158.9(3)
B3 B4 Mo1 C2 57.5(16)
Mo2 B4 Mo1 C2 126.8(9)
B3 B4 Mo1 C3 67.2(10)
Mo2 B4 Mo1 C3 136.4(6)
B3 B4 Mo1 C1 132.1(18)
Mo2 B4 Mo1 C1 -158.6(15)
B3 B4 Mo1 C4 100.4(9)
Mo2 B4 Mo1 C4 169.7(7)
B3 B4 Mo1 Se1 -122.1(13)
Mo2 B4 Mo1 Se1 -52.9(11)
B3 B4 Mo1 Se5 -148(2)
Mo2 B4 Mo1 Se5 -78.4(16)
B3 B4 Mo1 Se3 -149(2)
Mo2 B4 Mo1 Se3 -79.6(19)
Se3 Se5 Mo1 B2 -66(3)
Se2 Se5 Mo1 B2 -70.3(10)
Se1 Se5 Mo1 B2 82.1(11)
Mo2 Se5 Mo1 B2 9.2(12)
Se4 Se5 Mo1 B2 74.1(11)
Se3 Se5 Mo1 B1 -114(3)
Se2 Se5 Mo1 B1 -117.8(8)
Se1 Se5 Mo1 B1 34.6(11)
Mo2 Se5 Mo1 B1 -38.3(10)
Se4 Se5 Mo1 B1 26.6(9)
Se3 Se5 Mo1 B3 -24(3)
Se2 Se5 Mo1 B3 -28.0(7)
Se1 Se5 Mo1 B3 124.4(10)
Mo2 Se5 Mo1 B3 51.5(8)
Se4 Se5 Mo1 B3 116.3(9)
Se3 Se5 Mo1 C5 114(3)
Se2 Se5 Mo1 C5 109.8(6)
Se1 Se5 Mo1 C5 -97.7(9)
Mo2 Se5 Mo1 C5 -170.7(5)
Se4 Se5 Mo1 C5 -105.8(8)
Se3 Se5 Mo1 C2 115(3)
Se2 Se5 Mo1 C2 112(4)
Se1 Se5 Mo1 C2 -96(4)
Mo2 Se5 Mo1 C2 -169(4)
Se4 Se5 Mo1 C2 -104(4)
Se3 Se5 Mo1 C3 54(3)
Se2 Se5 Mo1 C3 50.0(12)
Se1 Se5 Mo1 C3 -157.6(10)
Mo2 Se5 Mo1 C3 129.5(5)
Se4 Se5 Mo1 C3 -165.7(10)
Se3 Se5 Mo1 C1 142(2)
Se2 Se5 Mo1 C1 138.5(8)
Se1 Se5 Mo1 C1 -69.1(12)
Mo2 Se5 Mo1 C1 -142.0(4)
Se4 Se5 Mo1 C1 -77.1(11)
Se3 Se5 Mo1 C4 76(3)
Se2 Se5 Mo1 C4 72.6(7)
Se1 Se5 Mo1 C4 -135.0(9)
Mo2 Se5 Mo1 C4 152.1(5)
Se4 Se5 Mo1 C4 -143.0(8)
Se3 Se5 Mo1 Se1 -149(3)
Se2 Se5 Mo1 Se1 -152.4(12)
Mo2 Se5 Mo1 Se1 -72.9(10)
Se4 Se5 Mo1 Se1 -8.1(9)
Se3 Se5 Mo1 B4 -2(2)
Se2 Se5 Mo1 B4 -5.4(15)
Se1 Se5 Mo1 B4 147.0(19)
Mo2 Se5 Mo1 B4 74.0(14)
Se4 Se5 Mo1 B4 138.9(17)
Se2 Se5 Mo1 Se3 -4(2)
Se1 Se5 Mo1 Se3 149(3)
Mo2 Se5 Mo1 Se3 76(2)
Se4 Se5 Mo1 Se3 141(3)
Se5 Se3 Mo1 B2 117(3)
Se2 Se3 Mo1 B2 -69.0(9)
Mo2 Se3 Mo1 B2 23.6(10)
Se1 Se3 Mo1 B2 89.9(10)
Se5 Se3 Mo1 B1 68(3)
Se2 Se3 Mo1 B1 -117.5(9)
Mo2 Se3 Mo1 B1 -24.9(11)
Se1 Se3 Mo1 B1 41.4(11)
Se5 Se3 Mo1 B3 153(3)
Se2 Se3 Mo1 B3 -32.2(10)
Mo2 Se3 Mo1 B3 60.4(7)
Se1 Se3 Mo1 B3 126.8(9)
Se5 Se3 Mo1 C5 -72(3)
Se2 Se3 Mo1 C5 102.6(10)
Mo2 Se3 Mo1 C5 -164.8(4)
Se1 Se3 Mo1 C5 -98.4(8)
Se5 Se3 Mo1 C2 -124(3)
Se2 Se3 Mo1 C2 51(3)
Mo2 Se3 Mo1 C2 143(2)
Se1 Se3 Mo1 C2 -150(3)
Se5 Se3 Mo1 C3 -138(3)
Se2 Se3 Mo1 C3 36.3(13)
Mo2 Se3 Mo1 C3 128.9(4)
Se1 Se3 Mo1 C3 -164.8(9)
Se5 Se3 Mo1 C1 -50(3)
Se2 Se3 Mo1 C1 124.7(15)
Mo2 Se3 Mo1 C1 -142.7(5)
Se1 Se3 Mo1 C1 -76.3(12)
Se5 Se3 Mo1 C4 -109(3)
Se2 Se3 Mo1 C4 65.6(10)
Mo2 Se3 Mo1 C4 158.3(5)
Se1 Se3 Mo1 C4 -135.4(8)
Se5 Se3 Mo1 Se1 27(3)
Se2 Se3 Mo1 Se1 -159.0(13)
Mo2 Se3 Mo1 Se1 -66.3(9)
Se5 Se3 Mo1 B4 177(3)
Se2 Se3 Mo1 B4 -8(2)
Mo2 Se3 Mo1 B4 84.3(19)
Se1 Se3 Mo1 B4 151(2)
Se2 Se3 Mo1 Se5 174(3)
Mo2 Se3 Mo1 Se5 -93(3)
Se1 Se3 Mo1 Se5 -27(3)
B1 B2 Mo2 B3 142.0(8)
Mo1 B2 Mo2 B3 70.5(6)
B1 B2 Mo2 C15 -75.1(7)
B3 B2 Mo2 C15 143.0(6)
Mo1 B2 Mo2 C15 -146.5(3)
B1 B2 Mo2 C14 -114.5(10)
B3 B2 Mo2 C14 103.5(10)
Mo1 B2 Mo2 C14 174.1(7)
B3 B2 Mo2 B1 -142.0(8)
Mo1 B2 Mo2 B1 -71.4(6)
B1 B2 Mo2 C11 -95.1(7)
B3 B2 Mo2 C11 122.9(7)
Mo1 B2 Mo2 C11 -166.6(6)
B1 B2 Mo2 C13 -146.3(6)
B3 B2 Mo2 C13 71.7(6)
Mo1 B2 Mo2 C13 142.2(3)
B1 B2 Mo2 C12 -128.0(6)
B3 B2 Mo2 C12 90.0(6)
Mo1 B2 Mo2 C12 160.5(5)
B1 B2 Mo2 Se3 97.8(11)
B3 B2 Mo2 Se3 -44.2(11)
Mo1 B2 Mo2 Se3 26.3(10)
B1 B2 Mo2 B4 116.0(11)
B3 B2 Mo2 B4 -25.9(11)
Mo1 B2 Mo2 B4 44.6(10)
B1 B2 Mo2 Se5 81.3(14)
B3 B2 Mo2 Se5 -60.7(14)
Mo1 B2 Mo2 Se5 9.8(13)
B1 B2 Mo2 Se4 20.1(9)
B3 B2 Mo2 Se4 -121.8(9)
Mo1 B2 Mo2 Se4 -51.3(8)
B4 B3 Mo2 B2 -142.1(12)
Mo1 B3 Mo2 B2 -66.0(5)
B4 B3 Mo2 C15 128.0(17)
B2 B3 Mo2 C15 -89.9(14)
Mo1 B3 Mo2 C15 -155.9(12)
B4 B3 Mo2 C14 78.7(12)
B2 B3 Mo2 C14 -139.2(6)
Mo1 B3 Mo2 C14 154.8(3)
B4 B3 Mo2 B1 -115.1(12)
B2 B3 Mo2 B1 27.0(7)
Mo1 B3 Mo2 B1 -39.0(7)
B4 B3 Mo2 C11 148.9(11)
B2 B3 Mo2 C11 -69.0(6)
Mo1 B3 Mo2 C11 -135.0(4)
B4 B3 Mo2 C13 92.0(11)
B2 B3 Mo2 C13 -125.9(5)
Mo1 B3 Mo2 C13 168.1(4)
B4 B3 Mo2 C12 125.4(11)
B2 B3 Mo2 C12 -92.5(6)
Mo1 B3 Mo2 C12 -158.5(5)
B4 B3 Mo2 Se3 -10.3(10)
B2 B3 Mo2 Se3 131.9(7)
Mo1 B3 Mo2 Se3 65.9(6)
B2 B3 Mo2 B4 142.1(12)
Mo1 B3 Mo2 B4 76.1(11)
B4 B3 Mo2 Se5 -21.5(14)
B2 B3 Mo2 Se5 120.7(11)
Mo1 B3 Mo2 Se5 54.7(11)
B4 B3 Mo2 Se4 -76.1(14)
B2 B3 Mo2 Se4 66.1(10)
Mo1 B3 Mo2 Se4 0.1(11)
C14 C15 Mo2 B2 -146.4(8)
C11 C15 Mo2 B2 -34.8(10)
C20 C15 Mo2 B2 100.2(18)
C14 C15 Mo2 B3 -79.3(18)
C11 C15 Mo2 B3 32(2)
C20 C15 Mo2 B3 167.2(16)
C11 C15 Mo2 C14 111.6(8)
C20 C15 Mo2 C14 -113(2)
C14 C15 Mo2 B1 166.7(9)
C11 C15 Mo2 B1 -81.7(10)
C20 C15 Mo2 B1 53.2(19)
C14 C15 Mo2 C11 -111.6(8)
C20 C15 Mo2 C11 135(2)
C14 C15 Mo2 C13 -36.2(5)
C11 C15 Mo2 C13 75.3(7)
C20 C15 Mo2 C13 -150(2)
C14 C15 Mo2 C12 -76.3(6)
C11 C15 Mo2 C12 35.3(6)
C20 C15 Mo2 C12 170(2)
C14 C15 Mo2 Se3 43.3(13)
C11 C15 Mo2 Se3 154.9(13)
C20 C15 Mo2 Se3 -70(2)
C14 C15 Mo2 B4 14(2)
C11 C15 Mo2 B4 125(2)
C20 C15 Mo2 B4 -100(2)
C14 C15 Mo2 Se5 62.4(16)
C11 C15 Mo2 Se5 174.0(16)
C20 C15 Mo2 Se5 -51(2)
C14 C15 Mo2 Se4 123.0(10)
C11 C15 Mo2 Se4 -125.4(10)
C20 C15 Mo2 Se4 9.5(19)
C13 C14 Mo2 B2 -52.6(13)
C15 C14 Mo2 B2 63.5(14)
C19 C14 Mo2 B2 -170.8(13)
C13 C14 Mo2 B3 23.9(10)
C15 C14 Mo2 B3 140.0(10)
C19 C14 Mo2 B3 -94.3(15)
C13 C14 Mo2 C15 -116.1(9)
C19 C14 Mo2 C15 125.7(16)
C13 C14 Mo2 B1 -135.5(10)
C15 C14 Mo2 B1 -19.4(12)
C19 C14 Mo2 B1 106.3(15)
C13 C14 Mo2 C11 -75.4(7)
C15 C14 Mo2 C11 40.7(7)
C19 C14 Mo2 C11 166.4(16)
C15 C14 Mo2 C13 116.1(9)
C19 C14 Mo2 C13 -118.2(16)
C13 C14 Mo2 C12 -36.4(6)
C15 C14 Mo2 C12 79.7(8)
C19 C14 Mo2 C12 -154.6(15)
C13 C14 Mo2 Se3 94.8(12)
C15 C14 Mo2 Se3 -149.1(13)
C19 C14 Mo2 Se3 -23.4(17)
C13 C14 Mo2 B4 72.0(13)
C15 C14 Mo2 B4 -171.9(13)
C19 C14 Mo2 B4 -46.2(18)
C13 C14 Mo2 Se5 111.6(13)
C15 C14 Mo2 Se5 -132.3(14)
C19 C14 Mo2 Se5 -6.6(18)
C13 C14 Mo2 Se4 178.3(10)
C15 C14 Mo2 Se4 -65.6(11)
C19 C14 Mo2 Se4 60.1(16)
Mo1 B1 Mo2 B2 67.2(5)
B2 B1 Mo2 B3 -28.1(7)
Mo1 B1 Mo2 B3 39.1(7)
B2 B1 Mo2 C15 124.8(7)
Mo1 B1 Mo2 C15 -168.0(6)
B2 B1 Mo2 C14 136.3(7)
Mo1 B1 Mo2 C14 -156.5(4)
B2 B1 Mo2 C11 88.1(7)
Mo1 B1 Mo2 C11 155.3(6)
B2 B1 Mo2 C13 80.4(11)
Mo1 B1 Mo2 C13 147.6(7)
B2 B1 Mo2 C12 64.6(6)
Mo1 B1 Mo2 C12 131.8(4)
B2 B1 Mo2 Se3 -93.8(12)
Mo1 B1 Mo2 Se3 -26.6(12)
B2 B1 Mo2 B4 -70.7(13)
Mo1 B1 Mo2 B4 -3.5(13)
B2 B1 Mo2 Se5 -106.7(10)
Mo1 B1 Mo2 Se5 -39.5(9)
B2 B1 Mo2 Se4 -150.1(12)
Mo1 B1 Mo2 Se4 -82.9(10)
C12 C11 Mo2 B2 -92.8(8)
C15 C11 Mo2 B2 151.7(9)
C16 C11 Mo2 B2 40.6(16)
C12 C11 Mo2 B3 -47.3(9)
C15 C11 Mo2 B3 -162.7(9)
C16 C11 Mo2 B3 86.2(17)
C12 C11 Mo2 C15 115.5(10)
C16 C11 Mo2 C15 -111(2)
C12 C11 Mo2 C14 75.8(7)
C15 C11 Mo2 C14 -39.7(7)
C16 C11 Mo2 C14 -150.8(18)
C12 C11 Mo2 B1 -140.3(9)
C15 C11 Mo2 B1 104.2(10)
C16 C11 Mo2 B1 -6.9(17)
C12 C11 Mo2 C13 35.3(6)
C15 C11 Mo2 C13 -80.2(7)
C16 C11 Mo2 C13 168.7(18)
C15 C11 Mo2 C12 -115.5(10)
C16 C11 Mo2 C12 133(2)
C12 C11 Mo2 Se3 45(4)
C15 C11 Mo2 Se3 -70(4)
C16 C11 Mo2 Se3 179(3)
C12 C11 Mo2 B4 -2(2)
C15 C11 Mo2 B4 -117(2)
C16 C11 Mo2 B4 131(2)
C12 C11 Mo2 Se5 99(4)
C15 C11 Mo2 Se5 -16(4)
C16 C11 Mo2 Se5 -128(4)
C12 C11 Mo2 Se4 179.3(8)
C15 C11 Mo2 Se4 63.8(10)
C16 C11 Mo2 Se4 -47.3(17)
C14 C13 Mo2 B2 151.1(7)
C12 C13 Mo2 B2 34.3(8)
C18 C13 Mo2 B2 -86.1(12)
C14 C13 Mo2 B3 -161.8(8)
C12 C13 Mo2 B3 81.4(9)
C18 C13 Mo2 B3 -39.0(12)
C14 C13 Mo2 C15 38.4(7)
C12 C13 Mo2 C15 -78.4(8)
C18 C13 Mo2 C15 161.2(13)
C12 C13 Mo2 C14 -116.8(9)
C18 C13 Mo2 C14 122.8(13)
C14 C13 Mo2 B1 91.6(13)
C12 C13 Mo2 B1 -25.2(14)
C18 C13 Mo2 B1 -145.6(14)
C14 C13 Mo2 C11 82.4(8)
C12 C13 Mo2 C11 -34.3(7)
C18 C13 Mo2 C11 -154.8(13)
C14 C13 Mo2 C12 116.8(9)
C18 C13 Mo2 C12 -120.4(13)
C14 C13 Mo2 Se3 -94.2(12)
C12 C13 Mo2 Se3 149.0(12)
C18 C13 Mo2 Se3 28.6(15)
C14 C13 Mo2 B4 -116.0(12)
C12 C13 Mo2 B4 127.2(12)
C18 C13 Mo2 B4 6.8(15)
C14 C13 Mo2 Se5 -80.6(11)
C12 C13 Mo2 Se5 162.6(11)
C18 C13 Mo2 Se5 42.2(15)
C14 C13 Mo2 Se4 -3.0(16)
C12 C13 Mo2 Se4 -119.7(15)
C18 C13 Mo2 Se4 119.8(17)
C11 C12 Mo2 B2 88.8(9)
C13 C12 Mo2 B2 -151.5(7)
C17 C12 Mo2 B2 -27.7(15)
C11 C12 Mo2 B3 138.7(9)
C13 C12 Mo2 B3 -101.7(8)
C17 C12 Mo2 B3 22.1(15)
C11 C12 Mo2 C15 -39.8(8)
C13 C12 Mo2 C15 79.9(8)
C17 C12 Mo2 C15 -156.3(17)
C11 C12 Mo2 C14 -82.9(8)
C13 C12 Mo2 C14 36.7(6)
C17 C12 Mo2 C14 160.6(16)
C11 C12 Mo2 B1 46.9(9)
C13 C12 Mo2 B1 166.6(7)
C17 C12 Mo2 B1 -69.6(15)
C13 C12 Mo2 C11 119.7(9)
C17 C12 Mo2 C11 -116.5(17)
C11 C12 Mo2 C13 -119.7(9)
C17 C12 Mo2 C13 123.8(17)
C11 C12 Mo2 Se3 -161.8(13)
C13 C12 Mo2 Se3 -42.1(13)
C17 C12 Mo2 Se3 81.7(18)
C11 C12 Mo2 B4 178.9(12)
C13 C12 Mo2 B4 -61.5(12)
C17 C12 Mo2 B4 62.4(17)
C11 C12 Mo2 Se5 -148.6(13)
C13 C12 Mo2 Se5 -28.9(14)
C17 C12 Mo2 Se5 94.9(18)
C11 C12 Mo2 Se4 -1.3(14)
C13 C12 Mo2 Se4 118.4(12)
C17 C12 Mo2 Se4 -117.8(17)
Se5 Se3 Mo2 B2 -102(3)
Se2 Se3 Mo2 B2 55.5(8)
Mo1 Se3 Mo2 B2 -23.9(10)
Se1 Se3 Mo2 B2 -85.8(8)
Se5 Se3 Mo2 B3 -137(3)
Se2 Se3 Mo2 B3 20.0(7)
Mo1 Se3 Mo2 B3 -59.5(6)
Se1 Se3 Mo2 B3 -121.4(6)
Se5 Se3 Mo2 C15 70(3)
Se2 Se3 Mo2 C15 -132.7(10)
Mo1 Se3 Mo2 C15 147.9(4)
Se1 Se3 Mo2 C15 85.9(8)
Se5 Se3 Mo2 C14 95(3)
Se2 Se3 Mo2 C14 -108.1(7)
Mo1 Se3 Mo2 C14 172.5(5)
Se1 Se3 Mo2 C14 110.6(5)
Se5 Se3 Mo2 B1 -53(3)
Se2 Se3 Mo2 B1 104.4(9)
Mo1 Se3 Mo2 B1 24.9(11)
Se1 Se3 Mo2 B1 -37.0(9)
Se5 Se3 Mo2 C11 121(3)
Se2 Se3 Mo2 C11 -81(3)
Mo1 Se3 Mo2 C11 -161(3)
Se1 Se3 Mo2 C11 137(3)
Se5 Se3 Mo2 C13 130(3)
Se2 Se3 Mo2 C13 -72.8(7)
Mo1 Se3 Mo2 C13 -152.3(5)
Se1 Se3 Mo2 C13 145.8(5)
Se5 Se3 Mo2 C12 153(2)
Se2 Se3 Mo2 C12 -50.1(11)
Mo1 Se3 Mo2 C12 -129.6(4)
Se1 Se3 Mo2 C12 168.5(7)
Se5 Se3 Mo2 B4 -157(3)
Se2 Se3 Mo2 B4 1(2)
Mo1 Se3 Mo2 B4 -78.8(18)
Se1 Se3 Mo2 B4 -140.7(18)
Se2 Se3 Mo2 Se5 157(3)
Mo1 Se3 Mo2 Se5 78(2)
Se1 Se3 Mo2 Se5 16(3)
Se5 Se3 Mo2 Se4 -17(3)
Se2 Se3 Mo2 Se4 140.2(8)
Mo1 Se3 Mo2 Se4 60.7(7)
Se1 Se3 Mo2 Se4 -1.2(8)
B3 B4 Mo2 B2 28.0(9)
Mo1 B4 Mo2 B2 -40.8(8)
Mo1 B4 Mo2 B3 -68.8(8)
B3 B4 Mo2 C15 -135.5(13)
Mo1 B4 Mo2 C15 155.7(10)
B3 B4 Mo2 C14 -127.0(8)
Mo1 B4 Mo2 C14 164.2(5)
B3 B4 Mo2 B1 72.1(12)
Mo1 B4 Mo2 B1 3.4(13)
B3 B4 Mo2 C11 -63.8(18)
Mo1 B4 Mo2 C11 -132.6(11)
B3 B4 Mo2 C13 -94.5(9)
Mo1 B4 Mo2 C13 -163.3(7)
B3 B4 Mo2 C12 -65.0(10)
Mo1 B4 Mo2 C12 -133.8(5)
B3 B4 Mo2 Se3 155(2)
Mo1 B4 Mo2 Se3 86.1(18)
B3 B4 Mo2 Se5 144(2)
Mo1 B4 Mo2 Se5 75.6(15)
B3 B4 Mo2 Se4 115.1(10)
Mo1 B4 Mo2 Se4 46.3(10)
Se3 Se5 Mo2 B2 82(3)
Se2 Se5 Mo2 B2 67.0(11)
Se1 Se5 Mo2 B2 -79.0(9)
Mo1 Se5 Mo2 B2 -9.2(12)
Se4 Se5 Mo2 B2 -79.0(8)
Se3 Se5 Mo2 B3 39(3)
Se2 Se5 Mo2 B3 24.2(7)
Se1 Se5 Mo2 B3 -121.8(8)
Mo1 Se5 Mo2 B3 -52.0(7)
Se4 Se5 Mo2 B3 -121.8(7)
Se3 Se5 Mo2 C15 -122(2)
Se2 Se5 Mo2 C15 -137.4(6)
Se1 Se5 Mo2 C15 76.6(11)
Mo1 Se5 Mo2 C15 146.4(4)
Se4 Se5 Mo2 C15 76.6(11)
Se3 Se5 Mo2 C14 -90(3)
Se2 Se5 Mo2 C14 -104.7(7)
Se1 Se5 Mo2 C14 109.3(7)
Mo1 Se5 Mo2 C14 179.1(6)
Se4 Se5 Mo2 C14 109.3(7)
Se3 Se5 Mo2 B1 129(3)
Se2 Se5 Mo2 B1 114.0(9)
Se1 Se5 Mo2 B1 -32.1(8)
Mo1 Se5 Mo2 B1 37.8(10)
Se4 Se5 Mo2 B1 -32.1(8)
Se3 Se5 Mo2 C11 -110(3)
Se2 Se5 Mo2 C11 -125(4)
Se1 Se5 Mo2 C11 89(4)
Mo1 Se5 Mo2 C11 159(3)
Se4 Se5 Mo2 C11 89(4)
Se3 Se5 Mo2 C13 -55(3)
Se2 Se5 Mo2 C13 -69.8(7)
Se1 Se5 Mo2 C13 144.2(6)
Mo1 Se5 Mo2 C13 -146.0(5)
Se4 Se5 Mo2 C13 144.2(7)
Se3 Se5 Mo2 C12 -37(3)
Se2 Se5 Mo2 C12 -52.6(11)
Se1 Se5 Mo2 C12 161.4(9)
Mo1 Se5 Mo2 C12 -128.8(7)
Se4 Se5 Mo2 C12 161.4(10)
Se2 Se5 Mo2 Se3 -15(2)
Se1 Se5 Mo2 Se3 -161(3)
Mo1 Se5 Mo2 Se3 -91(2)
Se4 Se5 Mo2 Se3 -161(3)
Se3 Se5 Mo2 B4 14(2)
Se2 Se5 Mo2 B4 -0.8(14)
Se1 Se5 Mo2 B4 -146.8(18)
Mo1 Se5 Mo2 B4 -77.0(13)
Se4 Se5 Mo2 B4 -146.8(17)
Se3 Se5 Mo2 Se4 161(3)
Se2 Se5 Mo2 Se4 146.0(10)
Se1 Se5 Mo2 Se4 0.0(9)
Mo1 Se5 Mo2 Se4 69.8(9)
Se1 Se4 Mo2 B2 108(3)
Se5 Se4 Mo2 B2 108.1(7)
Mo1 Se4 Mo2 B2 44.3(5)
Se1 Se4 Mo2 B3 64(4)
Se5 Se4 Mo2 B3 63.8(9)
Mo1 Se4 Mo2 B3 -0.1(10)
Se1 Se4 Mo2 C15 -128(3)
Se5 Se4 Mo2 C15 -128.0(8)
Mo1 Se4 Mo2 C15 168.1(7)
Se1 Se4 Mo2 C14 -95(3)
Se5 Se4 Mo2 C14 -95.4(7)
Mo1 Se4 Mo2 C14 -159.2(3)
Se1 Se4 Mo2 B1 130(4)
Se5 Se4 Mo2 B1 129.7(10)
Mo1 Se4 Mo2 B1 65.9(6)
Se1 Se4 Mo2 C11 -161(3)
Se5 Se4 Mo2 C11 -160.8(6)
Mo1 Se4 Mo2 C11 135.3(5)
Se1 Se4 Mo2 C13 -94(4)
Se5 Se4 Mo2 C13 -93.6(14)
Mo1 Se4 Mo2 C13 -157.4(9)
Se1 Se4 Mo2 C12 -160(3)
Se5 Se4 Mo2 C12 -160.1(9)
Mo1 Se4 Mo2 C12 136.1(7)
Se1 Se4 Mo2 Se3 5(3)
Se5 Se4 Mo2 Se3 5.3(8)
Mo1 Se4 Mo2 Se3 -58.6(8)
Se1 Se4 Mo2 B4 20(4)
Se5 Se4 Mo2 B4 19.8(10)
Mo1 Se4 Mo2 B4 -44.1(10)
Se1 Se4 Mo2 Se5 0(3)
Mo1 Se4 Mo2 Se5 -63.8(7)
